data_7117674
loop_
_publ_author_name
'Hui Xue'
'Feilong Jiang'
'Qihui Chen'
'Daqiang Yuan'
'Jiandong Pang'
'Guangxun Lv'
'Xiuyan Wan'
'Linfeng Liang'
'Maochun Hong'

_publ_section_title
;
 Conformation driven in situ interlock: from discrete metallocycles to
 infinite polycatenanes
;
_journal_name_full Chem.Commun.
_journal_page_first 13706
_journal_paper_doi 10.1039/C5cc04854K
_journal_volume 51
_journal_year 2015
_chemical_formula_sum 'C20 H19 Cl2 N3 S2 Zn'
_chemical_formula_weight 501.77
_chemical_name_systematic
; 
 ? 
;
_space_group_IT_number 14
_symmetry_cell_setting monoclinic
_symmetry_space_group_name_Hall '-P 2ybc'
_symmetry_space_group_name_H-M 'P 1 21/c 1'
_atom_sites_solution_hydrogens geom
_atom_sites_solution_primary direct
_atom_sites_solution_secondary difmap
_audit_creation_method SHELXL-97
_audit_update_record
;
2015-03-18 deposited with the CCDC.
2015-07-20 downloaded from the CCDC.
;
_cell_angle_alpha 90.00
_cell_angle_beta 99.017(2)
_cell_angle_gamma 90.00
_cell_formula_units_Z 4
_cell_length_a 8.5494(2)
_cell_length_b 18.8079(4)
_cell_length_c 13.9638(3)
_cell_measurement_reflns_used 6942
_cell_measurement_temperature 100(2)
_cell_measurement_theta_max 28.9900
_cell_measurement_theta_min 3.6660
_cell_volume 2217.58(9)
_computing_cell_refinement 'CrysAlisPro, Agilent Technologies,Version 1.171.36.28 (release 01-02-2013 CrysAlis171 .NET)'
_computing_data_collection 'CrysAlisPro, Agilent Technologies,Version 1.171.36.28 (release 01-02-2013 CrysAlis171 .NET)'
_computing_data_reduction 'CrysAlisPro, Agilent Technologies,Version 1.171.36.28 (release 01-02-2013 CrysAlis171 .NET)'
_computing_molecular_graphics SHELXTL
_computing_publication_material SHELXTL
_computing_structure_refinement 'SHELXL-97 (Sheldrick, 1997)'
_computing_structure_solution 'SHELXS-97 (Sheldrick, 1990)'
_diffrn_ambient_temperature 100(2)
_diffrn_measured_fraction_theta_full 0.999
_diffrn_measured_fraction_theta_max 0.999
_diffrn_measurement_device_type 'SuperNova, Dual, Mo at zero, Atlas'
_diffrn_measurement_method CCD_Profile_fitting
_diffrn_radiation_monochromator graphite
_diffrn_radiation_source 'fine-focus sealed tube'
_diffrn_radiation_type MoK\a
_diffrn_radiation_wavelength 0.71073
_diffrn_reflns_av_R_equivalents 0.0262
_diffrn_reflns_av_sigmaI/netI 0.0272
_diffrn_reflns_limit_h_max 9
_diffrn_reflns_limit_h_min -10
_diffrn_reflns_limit_k_max 22
_diffrn_reflns_limit_k_min -22
_diffrn_reflns_limit_l_max 16
_diffrn_reflns_limit_l_min -16
_diffrn_reflns_number 11948
_diffrn_reflns_theta_full 25.00
_diffrn_reflns_theta_max 25.00
_diffrn_reflns_theta_min 2.84
_exptl_absorpt_coefficient_mu 1.548
_exptl_absorpt_correction_T_max 1.00000
_exptl_absorpt_correction_T_min 0.75248
_exptl_absorpt_correction_type multi-scan
_exptl_absorpt_process_details
'CrysAlisPro, Agilent Technologies,Version 1.171.36.28 (release 01-02-2013 CrysAlis171 .NET)'
_exptl_crystal_colour colorless
_exptl_crystal_density_diffrn 1.503
_exptl_crystal_density_method 'not measured'
_exptl_crystal_description rodlike
_exptl_crystal_F_000 1024
_exptl_crystal_size_max 0.30
_exptl_crystal_size_mid 0.20
_exptl_crystal_size_min 0.15
_refine_diff_density_max 0.471
_refine_diff_density_min -0.352
_refine_diff_density_rms 0.058
_refine_ls_extinction_method none
_refine_ls_goodness_of_fit_ref 1.053
_refine_ls_hydrogen_treatment mixed
_refine_ls_matrix_type full
_refine_ls_number_parameters 263
_refine_ls_number_reflns 3898
_refine_ls_number_restraints 0
_refine_ls_restrained_S_all 1.053
_refine_ls_R_factor_all 0.0335
_refine_ls_R_factor_gt 0.0290
_refine_ls_shift/su_max 0.001
_refine_ls_shift/su_mean 0.000
_refine_ls_structure_factor_coef Fsqd
_refine_ls_weighting_details 'calc w=1/[\s^2^(Fo^2^)+(0.0313P)^2^+1.4149P] where P=(Fo^2^+2Fc^2^)/3'
_refine_ls_weighting_scheme calc
_refine_ls_wR_factor_gt 0.0694
_refine_ls_wR_factor_ref 0.0722
_reflns_number_gt 3495
_reflns_number_total 3898
_reflns_threshold_expression >2sigma(I)
_cod_data_source_file c5cc04854k2.cif
_cod_data_source_block f:\\struct~1\olex2_~1\exp_9683
_cod_original_cell_volume 2217.58(8)
_cod_original_sg_symbol_H-M P21/c
_cod_database_code 7117674

loop_
_symmetry_equiv_pos_as_xyz
'x, y, z'
'-x, y+1/2, -z+1/2'
'-x, -y, -z'
'x, -y-1/2, z-1/2'

loop_
_atom_site_label
_atom_site_type_symbol
_atom_site_fract_x
_atom_site_fract_y
_atom_site_fract_z
_atom_site_U_iso_or_equiv
_atom_site_adp_type
_atom_site_occupancy
_atom_site_symmetry_multiplicity
_atom_site_calc_flag
_atom_site_refinement_flags
_atom_site_disorder_assembly
_atom_site_disorder_group
Zn1 Zn 0.26293(3) 0.610621(14) 0.840943(18) 0.02664(10) Uani 1 1 d . . .
Cl2 Cl 0.40320(7) 0.70951(3) 0.87701(4) 0.03268(15) Uani 1 1 d . . .
Cl1 Cl 0.04843(7) 0.57928(3) 0.90346(4) 0.03141(15) Uani 1 1 d . . .
S1 S 0.74881(7) 0.33979(3) 0.86338(4) 0.02987(15) Uani 1 1 d . . .
S2 S 1.06394(8) 0.37035(3) 0.61758(4) 0.03689(17) Uani 1 1 d . . .
N2 N 0.8213(2) 0.38831(10) 0.30511(13) 0.0283(4) Uani 1 1 d . . .
N1 N 0.4185(2) 0.52820(10) 0.86321(13) 0.0273(4) Uani 1 1 d . . .
C4 C 0.6289(3) 0.41442(12) 0.86636(15) 0.0264(5) Uani 1 1 d . . .
C14 C 0.9607(3) 0.37595(12) 0.49930(16) 0.0311(6) Uani 1 1 d . . .
C7 C 1.0563(3) 0.31697(12) 0.84995(16) 0.0256(5) Uani 1 1 d . . .
C15 C 1.0194(3) 0.42325(13) 0.43706(17) 0.0387(6) Uani 1 1 d . . .
H14 H 1.1079 0.4525 0.4602 0.046 Uiso 1 1 calc R . .
C13 C 0.9736(3) 0.29489(12) 0.66946(16) 0.0309(5) Uani 1 1 d . . .
H11 H 0.8638 0.3066 0.6782 0.037 Uiso 1 1 calc R . .
H12 H 0.9705 0.2532 0.6259 0.037 Uiso 1 1 calc R . .
C17 C 0.8283(3) 0.33601(13) 0.46229(16) 0.0306(5) Uani 1 1 d . . .
H13 H 0.7832 0.3038 0.5027 0.037 Uiso 1 1 calc R . .
C6 C 0.9406(3) 0.37724(12) 0.84909(16) 0.0268(5) Uani 1 1 d . . .
H6 H 0.9320 0.4036 0.7871 0.032 Uiso 1 1 calc R . .
H5 H 0.9771 0.4106 0.9028 0.032 Uiso 1 1 calc R . .
C16 C 0.9484(3) 0.42732(13) 0.34182(17) 0.0365(6) Uani 1 1 d . . .
H15 H 0.9912 0.4592 0.3000 0.044 Uiso 1 1 calc R . .
C18 C 0.7633(3) 0.34382(13) 0.36576(16) 0.0307(5) Uani 1 1 d . . .
H16 H 0.6728 0.3162 0.3412 0.037 Uiso 1 1 calc R . .
C10 C 1.2758(3) 0.20659(14) 0.8596(2) 0.0436(7) Uani 1 1 d . . .
H9 H 1.3506 0.1690 0.8627 0.052 Uiso 1 1 calc R . .
C8 C 1.1505(3) 0.29891(13) 0.93752(17) 0.0305(5) Uani 1 1 d . . .
H7 H 1.1399 0.3247 0.9947 0.037 Uiso 1 1 calc R . .
C12 C 1.0727(3) 0.27854(12) 0.76601(16) 0.0282(5) Uani 1 1 d . . .
C5 C 0.4681(3) 0.40325(13) 0.86664(19) 0.0358(6) Uani 1 1 d . . .
H4 H 0.4274 0.3563 0.8676 0.043 Uiso 1 1 calc R . .
C2 C 0.5742(3) 0.53870(13) 0.86581(16) 0.0305(5) Uani 1 1 d . . .
H1 H 0.6121 0.5862 0.8665 0.037 Uiso 1 1 calc R . .
C3 C 0.6820(3) 0.48428(13) 0.86757(16) 0.0305(5) Uani 1 1 d . . .
H3 H 0.7914 0.4943 0.8696 0.037 Uiso 1 1 calc R . .
C9 C 1.2587(3) 0.24411(13) 0.94214(19) 0.0385(6) Uani 1 1 d . . .
H8 H 1.3216 0.2322 1.0023 0.046 Uiso 1 1 calc R . .
C1 C 0.3690(3) 0.46053(13) 0.86559(18) 0.0359(6) Uani 1 1 d . . .
H2 H 0.2598 0.4520 0.8666 0.043 Uiso 1 1 calc R . .
C11 C 1.1835(3) 0.22390(13) 0.77181(19) 0.0396(6) Uani 1 1 d . . .
H10 H 1.1962 0.1981 0.7150 0.047 Uiso 1 1 calc R . .
C20 C 0.4970(6) 0.60110(17) 0.3947(2) 0.0734(12) Uani 1 1 d . . .
H19 H 0.4236 0.6331 0.3544 0.110 Uiso 1 1 calc R . .
H18 H 0.6006 0.6026 0.3730 0.110 Uiso 1 1 calc R . .
H17 H 0.5083 0.6162 0.4626 0.110 Uiso 1 1 calc R . .
C19 C 0.4411(7) 0.5354(3) 0.3866(2) 0.1058(19) Uani 1 1 d . . .
N3 N 0.4661(11) 0.4656(3) 0.3755(4) 0.085(2) Uani 0.50 1 d P . .
N4 N 0.3084(12) 0.5088(6) 0.3851(5) 0.138(4) Uani 0.50 1 d P . .

loop_
_atom_site_aniso_label
_atom_site_aniso_U_11
_atom_site_aniso_U_22
_atom_site_aniso_U_33
_atom_site_aniso_U_23
_atom_site_aniso_U_13
_atom_site_aniso_U_12
Zn1 0.03000(16) 0.02490(16) 0.02335(15) 0.00109(10) -0.00106(11) -0.00311(11)
Cl2 0.0348(3) 0.0252(3) 0.0352(3) -0.0007(2) -0.0033(2) -0.0063(3)
Cl1 0.0319(3) 0.0377(3) 0.0243(3) -0.0031(2) 0.0034(2) -0.0088(3)
S1 0.0280(3) 0.0267(3) 0.0350(3) 0.0003(2) 0.0052(2) -0.0037(3)
S2 0.0537(4) 0.0326(3) 0.0216(3) -0.0007(2) -0.0028(3) -0.0051(3)
N2 0.0370(11) 0.0240(10) 0.0232(10) -0.0009(8) 0.0019(8) 0.0020(9)
N1 0.0260(10) 0.0266(10) 0.0280(10) 0.0042(8) -0.0001(8) -0.0040(9)
C4 0.0306(13) 0.0285(12) 0.0198(11) 0.0011(9) 0.0026(9) -0.0030(10)
C14 0.0459(15) 0.0240(12) 0.0223(12) -0.0029(9) 0.0019(10) 0.0052(11)
C7 0.0248(12) 0.0247(11) 0.0264(12) 0.0047(9) 0.0015(9) -0.0060(10)
C15 0.0564(17) 0.0299(13) 0.0266(13) -0.0043(10) -0.0039(11) -0.0109(13)
C13 0.0374(14) 0.0279(12) 0.0251(12) -0.0028(10) -0.0022(10) 0.0031(11)
C17 0.0347(13) 0.0309(13) 0.0265(12) 0.0027(10) 0.0055(10) 0.0064(11)
C6 0.0262(12) 0.0283(12) 0.0256(12) -0.0016(9) 0.0031(9) -0.0058(10)
C16 0.0537(17) 0.0272(13) 0.0266(13) 0.0004(10) 0.0006(11) -0.0090(12)
C18 0.0336(13) 0.0298(13) 0.0277(12) 0.0010(10) 0.0023(10) 0.0037(11)
C10 0.0395(15) 0.0261(13) 0.0601(18) 0.0082(12) -0.0084(13) 0.0056(12)
C8 0.0310(13) 0.0322(13) 0.0266(12) 0.0061(10) -0.0011(10) -0.0099(11)
C12 0.0315(13) 0.0236(12) 0.0276(12) 0.0016(9) -0.0013(10) -0.0027(10)
C5 0.0311(14) 0.0269(13) 0.0505(16) 0.0031(11) 0.0092(11) -0.0061(11)
C2 0.0329(13) 0.0248(12) 0.0328(13) 0.0010(10) 0.0021(10) -0.0068(11)
C3 0.0249(12) 0.0321(13) 0.0341(13) -0.0015(10) 0.0028(10) -0.0066(11)
C9 0.0363(14) 0.0342(14) 0.0395(14) 0.0150(12) -0.0110(11) -0.0085(12)
C1 0.0268(13) 0.0319(14) 0.0492(15) 0.0047(12) 0.0069(11) -0.0081(11)
C11 0.0461(16) 0.0278(13) 0.0418(15) -0.0036(11) -0.0022(12) 0.0041(12)
C20 0.129(4) 0.0427(18) 0.0436(19) 0.0023(14) -0.003(2) -0.010(2)
C19 0.171(5) 0.109(4) 0.0300(17) 0.0068(19) -0.006(2) -0.096(4)
N3 0.186(8) 0.032(3) 0.032(3) 0.001(2) 0.004(4) -0.022(4)
N4 0.152(8) 0.196(10) 0.071(5) -0.019(6) 0.028(5) -0.134(8)

loop_
_atom_type_symbol
_atom_type_description
_atom_type_scat_dispersion_real
_atom_type_scat_dispersion_imag
_atom_type_scat_source
C C 0.0033 0.0016 'International Tables Vol C Tables 4.2.6.8 and 6.1.1.4'
H H 0.0000 0.0000 'International Tables Vol C Tables 4.2.6.8 and 6.1.1.4'
N N 0.0061 0.0033 'International Tables Vol C Tables 4.2.6.8 and 6.1.1.4'
S S 0.1246 0.1234 'International Tables Vol C Tables 4.2.6.8 and 6.1.1.4'
Zn Zn 0.2839 1.4301 'International Tables Vol C Tables 4.2.6.8 and 6.1.1.4'
Cl Cl 0.1484 0.1585 'International Tables Vol C Tables 4.2.6.8 and 6.1.1.4'

loop_
_geom_angle_atom_site_label_1
_geom_angle_atom_site_label_2
_geom_angle_atom_site_label_3
_geom_angle
_geom_angle_site_symmetry_1
_geom_angle_site_symmetry_3
N1 Zn1 N2 106.15(7) . 3_666
N1 Zn1 Cl2 106.60(6) . .
N2 Zn1 Cl2 107.99(6) 3_666 .
N1 Zn1 Cl1 107.27(5) . .
N2 Zn1 Cl1 102.10(6) 3_666 .
Cl2 Zn1 Cl1 125.37(2) . .
C4 S1 C6 103.52(11) . .
C14 S2 C13 103.89(11) . .
C18 N2 C16 117.2(2) . .
C18 N2 Zn1 121.80(16) . 3_666
C16 N2 Zn1 120.66(16) . 3_666
C2 N1 C1 117.0(2) . .
C2 N1 Zn1 120.97(16) . .
C1 N1 Zn1 121.63(16) . .
C3 C4 C5 117.6(2) . .
C3 C4 S1 124.75(18) . .
C5 C4 S1 117.62(18) . .
C17 C14 C15 117.8(2) . .
C17 C14 S2 125.43(19) . .
C15 C14 S2 116.77(19) . .
C8 C7 C12 119.1(2) . .
C8 C7 C6 118.6(2) . .
C12 C7 C6 122.27(19) . .
C16 C15 C14 119.5(2) . .
C12 C13 S2 107.53(16) . .
C18 C17 C14 119.0(2) . .
C7 C6 S1 108.02(15) . .
N2 C16 C15 123.1(2) . .
N2 C18 C17 123.4(2) . .
C9 C10 C11 119.9(2) . .
C9 C8 C7 120.9(2) . .
C11 C12 C7 119.2(2) . .
C11 C12 C13 119.0(2) . .
C7 C12 C13 121.8(2) . .
C1 C5 C4 119.4(2) . .
N1 C2 C3 123.4(2) . .
C2 C3 C4 119.2(2) . .
C10 C9 C8 120.1(2) . .
N1 C1 C5 123.3(2) . .
C10 C11 C12 120.8(2) . .
N4 C19 C20 134.2(9) . .
N4 C19 N3 76.4(6) . .
C20 C19 N3 149.4(7) . .
C19 N3 N4 48.8(4) . .
C19 N4 N3 54.8(5) . .

loop_
_geom_bond_atom_site_label_1
_geom_bond_atom_site_label_2
_geom_bond_distance
_geom_bond_site_symmetry_2
Zn1 N1 2.0346(19) .
Zn1 N2 2.0537(19) 3_666
Zn1 Cl2 2.2275(6) .
Zn1 Cl1 2.2303(6) .
S1 C4 1.742(2) .
S1 C6 1.824(2) .
S2 C14 1.750(2) .
S2 C13 1.820(2) .
N2 C18 1.340(3) .
N2 C16 1.344(3) .
N2 Zn1 2.0537(19) 3_666
N1 C2 1.341(3) .
N1 C1 1.343(3) .
C4 C3 1.389(3) .
C4 C5 1.392(3) .
C14 C17 1.389(3) .
C14 C15 1.391(4) .
C7 C8 1.397(3) .
C7 C12 1.403(3) .
C7 C6 1.503(3) .
C15 C16 1.375(3) .
C13 C12 1.507(3) .
C17 C18 1.383(3) .
C10 C9 1.379(4) .
C10 C11 1.388(4) .
C8 C9 1.380(4) .
C12 C11 1.392(3) .
C5 C1 1.369(4) .
C2 C3 1.375(3) .
C20 C19 1.323(5) .
C19 N4 1.237(8) .
C19 N3 1.344(7) .
N3 N4 1.599(13) .
